data_7717104
loop_
_publ_author_name
'Smolkov&#xe1;, Romana'
'Smolko, Luk&#xe1;&#x161;'
'Samo&#x13e;ov&#xe1;, Erika'
'Morgan, Ibrahim'
'Rennert, Robert'
'Kalu&#x111;erovi&#x107;, Goran N'

_publ_section_title
;
 Novel Zn(II), Co(II) and Cu(II) diflunisalato complexes with neocuproine
 and their exceptional antiproliferative activity against cancer cell
 lines.
;
_journal_issue 43
_journal_name_full 'Dalton transactions (Cambridge, England : 2003)'
_journal_page_first 17595
_journal_page_last 17607
_journal_paper_doi 10.1039/d4dt01736f
_journal_volume 53
_journal_year 2024
_chemical_formula_moiety 'C27 H18 Cl Cu F2 N2 O3'
_chemical_formula_sum 'C27 H18 Cl Cu F2 N2 O3'
_chemical_formula_weight 555.4
_chemical_name_common chloridodiflunisalato(2,9-dimethyl-1,10-phenathroline)copper(ii)
_chemical_name_systematic chloridodiflunisalato(2,9-dimethyl-1,10-phenathroline)copper(ii)
_space_group_IT_number 2
_space_group_name_Hall '-P 1'
_space_group_name_H-M_alt 'P -1'
_symmetry_cell_setting triclinic
_symmetry_Int_Tables_number 2
_symmetry_space_group_name_Hall '-P 1'
_symmetry_space_group_name_H-M 'P -1'
_audit_update_record
;
2024-04-05 deposited with the CCDC.	2024-09-27 downloaded from the CCDC.
;
_cell_angle_alpha 90.538(3)
_cell_angle_beta 97.661(2)
_cell_angle_gamma 115.412(3)
_cell_formula_units_Z 2
_cell_length_a 9.4922(3)
_cell_length_b 9.7102(3)
_cell_length_c 13.8187(4)
_cell_measurement_reflns_used 13029
_cell_measurement_temperature 120.00(10)
_cell_measurement_theta_max 67.25
_cell_measurement_theta_min 3.21
_cell_volume 1137.02(7)
_computing_cell_refinement 'CrysAlisPro 1.171.40.35a (Rigaku OD, 2018)'
_computing_data_collection 'CrysAlisPro 1.171.40.35a (Rigaku OD, 2018)'
_computing_data_reduction 'CrysAlisPro 1.171.40.35a (Rigaku OD, 2018)'
_diffrn_ambient_temperature 120
_diffrn_detector 'CCD plate'
_diffrn_detector_area_resol_mean 5.1783
_diffrn_measured_fraction_theta_full 0.99
_diffrn_measured_fraction_theta_max 0.99
_diffrn_measurement_device 'four-circle diffractometer'
_diffrn_measurement_device_type 'Xcalibur, AtlasS2, Gemini ultra'
_diffrn_measurement_method '\w scans'
_diffrn_radiation_monochromator mirror
_diffrn_radiation_probe x-ray
_diffrn_radiation_source 'X-ray tube'
_diffrn_radiation_type 'Cu K\a'
_diffrn_radiation_wavelength 1.54184
_diffrn_reflns_av_R_equivalents 0.0521
_diffrn_reflns_av_unetI/netI 0.028
_diffrn_reflns_limit_h_max 11
_diffrn_reflns_limit_h_min -11
_diffrn_reflns_limit_k_max 11
_diffrn_reflns_limit_k_min -11
_diffrn_reflns_limit_l_max 16
_diffrn_reflns_limit_l_min -16
_diffrn_reflns_number 24668
_diffrn_reflns_theta_full 67.36
_diffrn_reflns_theta_max 67.36
_diffrn_reflns_theta_min 3.24
_diffrn_source 'fine-focus sealed X-ray tube'
_exptl_absorpt_coefficient_mu 2.885
_exptl_absorpt_correction_T_max 1
_exptl_absorpt_correction_T_min 0.291
_exptl_absorpt_correction_type multi-scan
_exptl_absorpt_process_details
;
CrysAlisPro 1.171.40.35a (Rigaku Oxford Diffraction, 2018)
Empirical absorption correction using spherical harmonics,
 implemented in SCALE3 ABSPACK scaling algorithm.
;
_exptl_crystal_colour brown
_exptl_crystal_density_diffrn 1.6224
_exptl_crystal_description prism
_exptl_crystal_F_000 564
_exptl_crystal_preparation Luminescent
_exptl_crystal_recrystallization_method 'Re-crystallisation from solvent: MeOH'
_exptl_crystal_size_max 0.207
_exptl_crystal_size_mid 0.167
_exptl_crystal_size_min 0.1
_refine_diff_density_max 0.91
_refine_diff_density_min -0.41
_refine_ls_extinction_method none
_refine_ls_goodness_of_fit_gt 2.04
_refine_ls_goodness_of_fit_ref 1.94
_refine_ls_hydrogen_treatment mixed
_refine_ls_number_constraints 68
_refine_ls_number_parameters 339
_refine_ls_number_reflns 4077
_refine_ls_number_restraints 0
_refine_ls_R_factor_all 0.0433
_refine_ls_R_factor_gt 0.0380
_refine_ls_shift/su_max 0.0243
_refine_ls_shift/su_mean 0.0015
_refine_ls_structure_factor_coef Fsqd
_refine_ls_weighting_details w=1/(\s^2^(I)+0.0004I^2^)
_refine_ls_weighting_scheme sigma
_refine_ls_wR_factor_gt 0.0874
_refine_ls_wR_factor_ref 0.0896
_reflns_number_gt 3534
_reflns_number_total 4077
_reflns_threshold_expression I>3\s(I)
_cod_data_source_file d4dt01736f2.cif
_cod_data_source_block I_CCDC2
_cod_depositor_comments
;
The following automatic conversions were performed:

data item '_diffrn_radiation_probe' value 'X-ray' was changed to
'x-ray' in accordance with the
/home/data/users/saulius/crontab/automatic-downloads/rss-feeds/RSC/lib/dictionaries/cif_core.dic
dictionary named 'cif_core.dic' version 2.4.2 last updated on
2011-04-26.

Automatic conversion script
Id: cif_fix_values 8170 2020-07-09 18:12:32Z antanas 

 Adding full bibliography for 7717102--7717104.cif.
;
_cod_database_code 7717104

loop_
_space_group_symop_id
_space_group_symop_operation_xyz
1 x,y,z
2 -x,-y,-z

loop_
_atom_site_label
_atom_site_type_symbol
_atom_site_fract_x
_atom_site_fract_y
_atom_site_fract_z
_atom_site_adp_type
_atom_site_U_iso_or_equiv
_atom_site_site_symmetry_multiplicity
_atom_site_occupancy
_atom_site_calc_flag
_atom_site_refinement_flags
_atom_site_disorder_assembly
_atom_site_disorder_group
Cu1 Cu 0.11528(4) 0.29702(4) 0.31630(3) Uani 0.02652(14) 2 1 d . . .
Cl1 Cl 0.20380(6) 0.15546(6) 0.41982(4) Uani 0.0310(2) 2 1 d . . .
F2 F 1.26146(16) 0.8006(2) 0.18427(12) Uani 0.0472(7) 2 1 d . . .
O2 O 0.10980(19) 0.1755(2) 0.17051(13) Uani 0.0354(7) 2 1 d . . .
O1 O 0.30064(18) 0.38151(19) 0.24876(13) Uani 0.0311(6) 2 1 d . . .
O3 O 0.1614(2) 0.0444(2) 0.02060(15) Uani 0.0375(7) 2 1 d . . .
N2 N 0.1191(2) 0.4973(2) 0.36567(14) Uani 0.0225(7) 2 1 d . . .
N1 N -0.1153(2) 0.2175(2) 0.32021(15) Uani 0.0265(7) 2 1 d . . .
C24 C -0.0309(3) 0.4810(3) 0.36687(16) Uani 0.0226(8) 2 1 d . . .
F1a F 0.8921(3) 0.3030(3) 0.09053(19) Uani 0.0314(10) 2 0.56 d . . .
C6 C 0.6299(3) 0.3699(3) 0.08040(18) Uani 0.0269(9) 2 1 d . . .
C20 C -0.0652(3) 0.6021(3) 0.39314(17) Uani 0.0266(9) 2 1 d . . .
C7 C 0.5173(3) 0.3789(3) 0.13149(17) Uani 0.0260(9) 2 1 d . . .
C3 C 0.3124(3) 0.1508(3) 0.04285(19) Uani 0.0303(9) 2 1 d . . .
C11 C 1.1082(3) 0.6966(3) 0.15667(19) Uani 0.0354(10) 2 1 d . . .
C2 C 0.3606(3) 0.2701(3) 0.11510(17) Uani 0.0263(9) 2 1 d . . .
C23 C 0.2396(3) 0.6328(3) 0.39251(17) Uani 0.0252(8) 2 1 d . . .
C25 C -0.1558(3) 0.3313(3) 0.34213(17) Uani 0.0240(8) 2 1 d . . .
C18 C -0.3446(3) 0.4316(3) 0.36934(18) Uani 0.0315(10) 2 1 d . . .
C1 C 0.2506(3) 0.2761(3) 0.18030(18) Uani 0.0270(9) 2 1 d . . .
C8 C 0.7970(3) 0.4840(3) 0.10371(17) Uani 0.0284(9) 2 1 d . . .
C19 C -0.2266(3) 0.5729(3) 0.39339(18) Uani 0.0319(10) 2 1 d . . .
C17 C -0.3129(3) 0.3064(3) 0.34317(18) Uani 0.0277(9) 2 1 d . . .
C21 C 0.0638(3) 0.7455(3) 0.41865(18) Uani 0.0315(10) 2 1 d . . .
C12 C 0.9929(3) 0.7464(3) 0.1529(2) Uani 0.0367(10) 2 1 d . . .
C13 C 0.8382(3) 0.6379(3) 0.12596(19) Uani 0.0328(10) 2 1 d . . .
C16 C -0.4307(3) 0.1559(3) 0.3182(2) Uani 0.0348(10) 2 1 d . . .
C9 C 0.9217(3) 0.4426(3) 0.10859(18) Uani 0.0320(10) 2 1 d . . .
C4 C 0.4232(3) 0.1409(3) -0.00981(20) Uani 0.0350(10) 2 1 d . . .
C5 C 0.5792(3) 0.2467(3) 0.00965(19) Uani 0.0329(10) 2 1 d . . .
C22 C 0.2134(3) 0.7597(3) 0.41871(18) Uani 0.0303(9) 2 1 d . . .
C10 C 1.0782(3) 0.5476(3) 0.13447(18) Uani 0.0349(10) 2 1 d . . .
C14 C -0.2278(3) 0.0753(3) 0.29771(19) Uani 0.0315(9) 2 1 d . . .
C15 C -0.3886(3) 0.0436(3) 0.2957(2) Uani 0.0358(10) 2 1 d . . .
C26 C -0.1816(3) -0.0473(3) 0.2723(3) Uani 0.0443(11) 2 1 d . . .
C27 C 0.4041(3) 0.6480(3) 0.39415(19) Uani 0.0316(9) 2 1 d . . .
F1b F 0.7303(4) 0.6785(4) 0.1247(3) Uani 0.0436(14) 2 0.44 d . . .
H1c7 H 0.548471 0.462735 0.179558 Uiso 0.0312 2 1 d . . .
H1c18 H -0.451683 0.415094 0.369861 Uiso 0.0378 2 1 d . . .
H1c19 H -0.251045 0.655216 0.410924 Uiso 0.0383 2 1 d . . .
H1c21 H 0.04703 0.832711 0.435886 Uiso 0.0378 2 1 d . . .
H1c12 H 1.018035 0.851745 0.168267 Uiso 0.044 2 1 d . . .
H1c16 H -0.539906 0.132968 0.317115 Uiso 0.0417 2 1 d . . .
H1c4 H 0.390912 0.059806 -0.060053 Uiso 0.042 2 1 d . . .
H1c5 H 0.654766 0.236005 -0.025819 Uiso 0.0394 2 1 d . . .
H1c22 H 0.30175 0.85726 0.436822 Uiso 0.0363 2 1 d . . .
H1c10 H 1.162308 0.517129 0.136747 Uiso 0.0419 2 1 d . . .
H1c15 H -0.468811 -0.058675 0.278163 Uiso 0.0429 2 1 d . . .
H1c26 H -0.268074 -0.145418 0.275229 Uiso 0.0532 2 1 d . . .
H2c26 H -0.154907 -0.037235 0.207295 Uiso 0.0532 2 1 d . . .
H3c26 H -0.091982 -0.038307 0.317961 Uiso 0.0532 2 1 d . . .
H1c27 H 0.477305 0.73744 0.434822 Uiso 0.0379 2 1 d . . .
H2c27 H 0.41083 0.559198 0.419877 Uiso 0.0379 2 1 d . . .
H3c27 H 0.429298 0.657152 0.3288 Uiso 0.0379 2 1 d . . .
H1o3 H 0.111(5) 0.064(5) 0.052(4) Uiso 0.081(15) 2 1 d . . .

loop_
_atom_site_aniso_label
_atom_site_aniso_type_symbol
_atom_site_aniso_U_11
_atom_site_aniso_U_22
_atom_site_aniso_U_33
_atom_site_aniso_U_12
_atom_site_aniso_U_13
_atom_site_aniso_U_23
Cu1 Cu 0.01461(18) 0.02403(18) 0.0412(2) 0.00674(13) 0.01087(14) 0.00244(14)
Cl1 Cl 0.0264(3) 0.0310(3) 0.0377(3) 0.0145(2) 0.0048(2) 0.0028(2)
F2 F 0.0189(7) 0.0639(10) 0.0413(9) 0.0004(7) 0.0082(6) 0.0018(8)
O2 O 0.0201(8) 0.0420(10) 0.0376(10) 0.0059(7) 0.0101(7) -0.0011(8)
O1 O 0.0212(8) 0.0350(9) 0.0366(10) 0.0102(7) 0.0102(7) -0.0039(7)
O3 O 0.0225(8) 0.0395(10) 0.0406(11) 0.0036(8) 0.0070(8) -0.0071(8)
N2 N 0.0192(9) 0.0257(9) 0.0237(10) 0.0097(7) 0.0074(7) 0.0038(7)
N1 N 0.0179(9) 0.0262(9) 0.0352(11) 0.0080(8) 0.0089(8) 0.0063(8)
C24 C 0.0205(11) 0.0298(11) 0.0199(11) 0.0122(9) 0.0064(8) 0.0055(9)
F1a F 0.0259(12) 0.0331(13) 0.0427(15) 0.0179(10) 0.0115(10) 0.0064(11)
C6 C 0.0206(11) 0.0331(12) 0.0273(13) 0.0109(10) 0.0079(9) 0.0053(9)
C20 C 0.0284(12) 0.0349(12) 0.0208(12) 0.0174(10) 0.0045(9) 0.0031(9)
C7 C 0.0213(11) 0.0303(12) 0.0261(12) 0.0102(9) 0.0057(9) 0.0019(9)
C3 C 0.0216(11) 0.0331(12) 0.0314(13) 0.0075(10) 0.0037(10) 0.0016(10)
C11 C 0.0182(11) 0.0499(15) 0.0266(13) 0.0029(10) 0.0076(9) 0.0058(11)
C2 C 0.0205(11) 0.0334(12) 0.0253(12) 0.0113(9) 0.0061(9) 0.0028(9)
C23 C 0.0229(11) 0.0264(11) 0.0232(12) 0.0070(9) 0.0062(9) 0.0043(9)
C25 C 0.0191(11) 0.0302(11) 0.0242(12) 0.0105(9) 0.0083(9) 0.0076(9)
C18 C 0.0247(12) 0.0508(15) 0.0277(13) 0.0229(11) 0.0094(10) 0.0078(11)
C1 C 0.0183(11) 0.0336(12) 0.0309(13) 0.0118(10) 0.0076(9) 0.0055(10)
C8 C 0.0210(11) 0.0387(13) 0.0240(12) 0.0100(10) 0.0086(9) 0.0047(10)
C19 C 0.0342(13) 0.0459(14) 0.0281(13) 0.0282(12) 0.0075(10) 0.0030(10)
C17 C 0.0200(11) 0.0406(13) 0.0269(13) 0.0156(10) 0.0092(9) 0.0106(10)
C21 C 0.0394(14) 0.0323(12) 0.0272(13) 0.0203(11) 0.0031(10) 0.0010(10)
C12 C 0.0286(13) 0.0394(14) 0.0357(15) 0.0065(11) 0.0131(11) 0.0054(11)
C13 C 0.0245(12) 0.0382(13) 0.0342(14) 0.0100(11) 0.0118(10) 0.0064(10)
C16 C 0.0164(11) 0.0436(14) 0.0424(15) 0.0095(10) 0.0099(10) 0.0149(11)
C9 C 0.0256(12) 0.0464(15) 0.0266(13) 0.0160(11) 0.0109(10) 0.0099(10)
C4 C 0.0321(13) 0.0385(13) 0.0314(14) 0.0121(11) 0.0063(10) -0.0060(11)
C5 C 0.0275(12) 0.0391(13) 0.0325(14) 0.0128(11) 0.0124(10) 0.0000(10)
C22 C 0.0314(13) 0.0270(11) 0.0283(13) 0.0094(10) 0.0030(10) 0.0004(9)
C10 C 0.0219(12) 0.0579(17) 0.0271(13) 0.0174(12) 0.0102(10) 0.0127(11)
C14 C 0.0208(11) 0.0293(12) 0.0407(15) 0.0066(10) 0.0069(10) 0.0071(10)
C15 C 0.0175(11) 0.0326(13) 0.0508(17) 0.0042(10) 0.0070(11) 0.0114(11)
C26 C 0.0246(13) 0.0261(12) 0.075(2) 0.0051(10) 0.0044(13) -0.0007(12)
C27 C 0.0208(11) 0.0305(12) 0.0381(15) 0.0057(10) 0.0065(10) 0.0003(10)
F1b F 0.0315(18) 0.0346(17) 0.064(2) 0.0124(15) 0.0108(16) 0.0069(16)

loop_
_atom_type_symbol
_atom_type_scat_dispersion_real
_atom_type_scat_dispersion_imag
_atom_type_scat_source
C 0.0181 0.0091 'International Tables Vol C tables 4.2.6.8 and 6.1.1.1'
H 0.0000 0.0000 'International Tables Vol C tables 4.2.6.8 and 6.1.1.1'
Cl 0.3639 0.7018 'International Tables Vol C tables 4.2.6.8 and 6.1.1.1'
Cu -1.9646 0.5888 'International Tables Vol C tables 4.2.6.8 and 6.1.1.1'
F 0.0727 0.0534 'International Tables Vol C tables 4.2.6.8 and 6.1.1.1'
N 0.0311 0.0180 'International Tables Vol C tables 4.2.6.8 and 6.1.1.1'
O 0.0492 0.0322 'International Tables Vol C tables 4.2.6.8 and 6.1.1.1'

loop_
_exptl_crystal_face_index_h
_exptl_crystal_face_index_k
_exptl_crystal_face_index_l
_exptl_crystal_face_perp_dist
? ? ? ?

loop_
_geom_angle_atom_site_label_1
_geom_angle_atom_site_label_2
_geom_angle_atom_site_label_3
_geom_angle_site_symmetry_1
_geom_angle_site_symmetry_2
_geom_angle_site_symmetry_3
_geom_angle
_geom_angle_publ_flag
Cl1 Cu1 O1 . . . 96.25(6) ?
Cl1 Cu1 N2 . . . 121.27(6) ?
Cl1 Cu1 N1 . . . 106.24(6) ?
O1 Cu1 N2 . . . 98.67(8) ?
O1 Cu1 N1 . . . 152.64(8) ?
N2 Cu1 N1 . . . 82.99(8) ?
Cu1 O1 C1 . . . 97.09(13) ?
C3 O3 H1o3 . . . 107(3) ?
Cu1 N2 C24 . . . 110.40(13) ?
Cu1 N2 C23 . . . 130.47(19) ?
C24 N2 C23 . . . 119.1(2) ?
Cu1 N1 C25 . . . 111.79(12) ?
Cu1 N1 C14 . . . 128.5(2) ?
C25 N1 C14 . . . 119.5(2) ?
N2 C24 C20 . . . 123.13(18) ?
N2 C24 C25 . . . 117.0(2) ?
C20 C24 C25 . . . 119.9(2) ?
C7 C6 C8 . . . 120.1(2) ?
C7 C6 C5 . . . 117.33(19) ?
C8 C6 C5 . . . 122.5(2) ?
C24 C20 C19 . . . 118.96(19) ?
C24 C20 C21 . . . 116.8(2) ?
C19 C20 C21 . . . 124.3(3) ?
C6 C7 C2 . . . 122.0(2) ?
C6 C7 H1c7 . . . 118.98 ?
C2 C7 H1c7 . . . 118.98 ?
O3 C3 C2 . . . 122.8(3) ?
O3 C3 C4 . . . 118.0(2) ?
C2 C3 C4 . . . 119.2(2) ?
F2 C11 C12 . . . 118.3(3) ?
F2 C11 C10 . . . 118.2(3) ?
C12 C11 C10 . . . 123.5(2) ?
C7 C2 C3 . . . 119.6(2) ?
C7 C2 C1 . . . 119.2(2) ?
C3 C2 C1 . . . 121.06(18) ?
N2 C23 C22 . . . 120.6(2) ?
N2 C23 C27 . . . 118.6(2) ?
C22 C23 C27 . . . 120.78(18) ?
N1 C25 C24 . . . 117.3(2) ?
N1 C25 C17 . . . 122.82(18) ?
C24 C25 C17 . . . 119.8(3) ?
C19 C18 C17 . . . 121.2(3) ?
C19 C18 H1c18 . . . 119.42 ?
C17 C18 H1c18 . . . 119.42 ?
O2 C1 O1 . . . 119.6(2) ?
O2 C1 C2 . . . 120.9(2) ?
O1 C1 C2 . . . 119.46(18) ?
C6 C8 C13 . . . 121.6(3) ?
C6 C8 C9 . . . 122.2(2) ?
C13 C8 C9 . . . 116.2(2) ?
C20 C19 C18 . . . 121.0(3) ?
C20 C19 H1c19 . . . 119.48 ?
C18 C19 H1c19 . . . 119.48 ?
C25 C17 C18 . . . 119.12(19) ?
C25 C17 C16 . . . 117.0(3) ?
C18 C17 C16 . . . 123.9(2) ?
C20 C21 C22 . . . 119.5(3) ?
C20 C21 H1c21 . . . 120.26 ?
C22 C21 H1c21 . . . 120.26 ?
C11 C12 C13 . . . 117.1(3) ?
C11 C12 H1c12 . . . 121.46 ?
C13 C12 H1c12 . . . 121.46 ?
C8 C13 C12 . . . 123.1(3) ?
C8 C13 F1b . . . 118.2(2) ?
C12 C13 F1b . . . 118.6(3) ?
C17 C16 C15 . . . 119.6(2) ?
C17 C16 H1c16 . . . 120.21 ?
C15 C16 H1c16 . . . 120.21 ?
F1a C9 C8 . . . 119.4(2) ?
F1a C9 C10 . . . 118.0(3) ?
C8 C9 C10 . . . 122.6(3) ?
C3 C4 C5 . . . 120.4(2) ?
C3 C4 H1c4 . . . 119.79 ?
C5 C4 H1c4 . . . 119.79 ?
C6 C5 C4 . . . 121.4(3) ?
C6 C5 H1c5 . . . 119.29 ?
C4 C5 H1c5 . . . 119.29 ?
C23 C22 C21 . . . 120.9(2) ?
C23 C22 H1c22 . . . 119.57 ?
C21 C22 H1c22 . . . 119.58 ?
C11 C10 C9 . . . 117.5(3) ?
C11 C10 H1c10 . . . 121.27 ?
C9 C10 H1c10 . . . 121.27 ?
N1 C14 C15 . . . 120.2(3) ?
N1 C14 C26 . . . 118.8(2) ?
C15 C14 C26 . . . 121.0(2) ?
C16 C15 C14 . . . 120.9(2) ?
C16 C15 H1c15 . . . 119.57 ?
C14 C15 H1c15 . . . 119.57 ?
C14 C26 H1c26 . . . 109.47 ?
C14 C26 H2c26 . . . 109.47 ?
C14 C26 H3c26 . . . 109.47 ?
H1c26 C26 H2c26 . . . 109.47 ?
H1c26 C26 H3c26 . . . 109.47 ?
H2c26 C26 H3c26 . . . 109.47 ?
C23 C27 H1c27 . . . 109.47 ?
C23 C27 H2c27 . . . 109.47 ?
C23 C27 H3c27 . . . 109.47 ?
H1c27 C27 H2c27 . . . 109.47 ?
H1c27 C27 H3c27 . . . 109.47 ?
H2c27 C27 H3c27 . . . 109.47 ?

loop_
_geom_bond_atom_site_label_1
_geom_bond_atom_site_label_2
_geom_bond_site_symmetry_1
_geom_bond_site_symmetry_2
_geom_bond_distance
_geom_bond_publ_flag
Cu1 Cl1 . . 2.3131(8) ?
Cu1 O1 . . 1.9636(17) ?
Cu1 N2 . . 2.039(2) ?
Cu1 N1 . . 1.9925(19) ?
F2 C11 . . 1.365(2) ?
O2 C1 . . 1.261(2) ?
O1 C1 . . 1.270(3) ?
O3 C3 . . 1.349(3) ?
O3 H1o3 . . 0.82(6) ?
N2 C24 . . 1.365(3) ?
N2 C23 . . 1.328(2) ?
N1 C25 . . 1.362(4) ?
N1 C14 . . 1.334(3) ?
C24 C20 . . 1.406(4) ?
C24 C25 . . 1.427(3) ?
F1a C9 . . 1.277(4) ?
C6 C7 . . 1.390(4) ?
C6 C8 . . 1.481(3) ?
C6 C5 . . 1.404(4) ?
C20 C19 . . 1.433(4) ?
C20 C21 . . 1.406(3) ?
C7 C2 . . 1.390(3) ?
C7 H1c7 . . 0.96 ?
C3 C2 . . 1.398(3) ?
C3 C4 . . 1.392(4) ?
C11 C12 . . 1.369(5) ?
C11 C10 . . 1.372(4) ?
C2 C1 . . 1.485(4) ?
C23 C22 . . 1.411(4) ?
C23 C27 . . 1.501(4) ?
C25 C17 . . 1.406(4) ?
C18 C19 . . 1.349(3) ?
C18 C17 . . 1.427(4) ?
C18 H1c18 . . 0.96 ?
C8 C13 . . 1.392(4) ?
C8 C9 . . 1.398(4) ?
C19 H1c19 . . 0.96 ?
C17 C16 . . 1.409(3) ?
C21 C22 . . 1.364(4) ?
C21 H1c21 . . 0.96 ?
C12 C13 . . 1.389(3) ?
C12 H1c12 . . 0.96 ?
C13 F1b . . 1.244(5) ?
C16 C15 . . 1.360(5) ?
C16 H1c16 . . 0.96 ?
C9 C10 . . 1.387(3) ?
C4 C5 . . 1.381(3) ?
C4 H1c4 . . 0.96 ?
C5 H1c5 . . 0.96 ?
C22 H1c22 . . 0.96 ?
C10 H1c10 . . 0.96 ?
C14 C15 . . 1.417(4) ?
C14 C26 . . 1.489(5) ?
C15 H1c15 . . 0.96 ?
C26 H1c26 . . 0.96 ?
C26 H2c26 . . 0.96 ?
C26 H3c26 . . 0.96 ?
C27 H1c27 . . 0.96 ?
C27 H2c27 . . 0.96 ?
C27 H3c27 . . 0.96 ?

loop_
_geom_hbond_atom_site_label_D
_geom_hbond_atom_site_label_H
_geom_hbond_atom_site_label_A
_geom_hbond_site_symmetry_D
_geom_hbond_site_symmetry_H
_geom_hbond_site_symmetry_A
_geom_hbond_distance_DH
_geom_hbond_distance_HA
_geom_hbond_distance_DA
_geom_hbond_angle_DHA
_geom_hbond_publ_flag
C5 H1c5 F2 . . 2_765 0.96 2.50 3.367(3) 150.25 ?
C15 H1c15 F2 . . 1_345 0.96 2.49 3.289(2) 140.93 ?
O3 H1o3 O2 . . . 0.82(6) 1.90(5) 2.627(3) 147(4) ?
O3 H1o3 C1 . . . 0.82(6) 2.43(4) 2.902(3) 118(3) ?

loop_
_geom_torsion_atom_site_label_1
_geom_torsion_atom_site_label_2
_geom_torsion_atom_site_label_3
_geom_torsion_atom_site_label_4
_geom_torsion_site_symmetry_1
_geom_torsion_site_symmetry_2
_geom_torsion_site_symmetry_3
_geom_torsion_site_symmetry_4
_geom_torsion
_geom_torsion_publ_flag
? ? ? ? ? ? ? ? ? ?

loop_
_restr_angle_atom_site_label_1
_restr_angle_site_symmetry_1
_restr_angle_atom_site_label_2
_restr_angle_site_symmetry_2
_restr_angle_atom_site_label_3
_restr_angle_site_symmetry_3
_restr_angle_target
_restr_angle_target_weight_param
? ? ? ? ? ? ? ?

loop_
_restr_distance_atom_site_label_1
_restr_distance_site_symmetry_1
_restr_distance_atom_site_label_2
_restr_distance_site_symmetry_2
_restr_distance_target
_restr_distance_target_weight_param
? ? ? ? ? ?

loop_
_restr_equal_angle_atom_site_label_1
_restr_equal_angle_site_symmetry_1
_restr_equal_angle_atom_site_label_2
_restr_equal_angle_site_symmetry_2
_restr_equal_angle_atom_site_label_3
_restr_equal_angle_site_symmetry_3
_restr_equal_angle_class_class_id
_restr_equal_angle_class_target_weight_param
? ? ? ? ? ? ? ?

loop_
_restr_equal_distance_atom_site_label_1
_restr_equal_distance_site_symmetry_1
_restr_equal_distance_atom_site_label_2
_restr_equal_distance_site_symmetry_2
_restr_equal_distance_class_class_id
_restr_equal_distance_class_target_weight_param
? ? ? ? ? ?

loop_
_restr_equal_torsion_atom_site_label_1
_restr_equal_torsion_site_symmetry_1
_restr_equal_torsion_atom_site_label_2
_restr_equal_torsion_site_symmetry_2
_restr_equal_torsion_atom_site_label_3
_restr_equal_torsion_site_symmetry_3
_restr_equal_torsion_atom_site_label_4
_restr_equal_torsion_site_symmetry_4
_restr_equal_torsion_class_class_id
_restr_equal_torsion_class_target_weight_param
? ? ? ? ? ? ? ? ? ?

loop_
_restr_torsion_atom_site_label_1
_restr_torsion_site_symmetry_1
_restr_torsion_atom_site_label_2
_restr_torsion_site_symmetry_2
_restr_torsion_atom_site_label_3
_restr_torsion_site_symmetry_3
_restr_torsion_atom_site_label_4
_restr_torsion_site_symmetry_4
_restr_torsion_angle_target
_restr_torsion_weight_param
? ? ? ? ? ? ? ? ? ?

loop_
_twin_individual_id
_twin_individual_mass_fraction_refined
_twin_individual_twin_matrix_11
_twin_individual_twin_matrix_12
_twin_individual_twin_matrix_13
_twin_individual_twin_matrix_21
_twin_individual_twin_matrix_22
_twin_individual_twin_matrix_23
_twin_individual_twin_matrix_31
_twin_individual_twin_matrix_32
_twin_individual_twin_matrix_33
? ? ? ? ? ? ? ? ? ? ?

loop_
_jana_atom_site_adp_c_label
_jana_atom_site_adp_c_type_symbol
_jana_atom_site_adp_c_111
_jana_atom_site_adp_c_112
_jana_atom_site_adp_c_113
_jana_atom_site_adp_c_122
_jana_atom_site_adp_c_123
_jana_atom_site_adp_c_133
_jana_atom_site_adp_c_222
_jana_atom_site_adp_c_223
_jana_atom_site_adp_c_233
_jana_atom_site_adp_c_333
? ? ? ? ? ? ? ? ? ? ? ?

loop_
_jana_atom_site_adp_d_label
_jana_atom_site_adp_d_type_symbol
_jana_atom_site_adp_d_1111
_jana_atom_site_adp_d_1112
_jana_atom_site_adp_d_1113
_jana_atom_site_adp_d_1122
_jana_atom_site_adp_d_1123
_jana_atom_site_adp_d_1133
_jana_atom_site_adp_d_1222
_jana_atom_site_adp_d_1223
_jana_atom_site_adp_d_1233
_jana_atom_site_adp_d_1333
_jana_atom_site_adp_d_2222
_jana_atom_site_adp_d_2223
_jana_atom_site_adp_d_2233
_jana_atom_site_adp_d_2333
_jana_atom_site_adp_d_3333
? ? ? ? ? ? ? ? ? ? ? ? ? ? ? ? ?

loop_
_jana_atom_site_adp_e_label
_jana_atom_site_adp_e_type_symbol
_jana_atom_site_adp_e_11111
_jana_atom_site_adp_e_11112
_jana_atom_site_adp_e_11113
_jana_atom_site_adp_e_11122
_jana_atom_site_adp_e_11123
_jana_atom_site_adp_e_11133
_jana_atom_site_adp_e_11222
_jana_atom_site_adp_e_11223
_jana_atom_site_adp_e_11233
_jana_atom_site_adp_e_11333
_jana_atom_site_adp_e_12222
_jana_atom_site_adp_e_12223
_jana_atom_site_adp_e_12233
_jana_atom_site_adp_e_12333
_jana_atom_site_adp_e_13333
_jana_atom_site_adp_e_22222
_jana_atom_site_adp_e_22223
_jana_atom_site_adp_e_22233
_jana_atom_site_adp_e_22333
_jana_atom_site_adp_e_23333
_jana_atom_site_adp_e_33333
? ? ? ? ? ? ? ? ? ? ? ? ? ? ? ? ? ? ? ? ? ? ?

loop_
_jana_atom_site_adp_f_label
_jana_atom_site_adp_f_type_symbol
_jana_atom_site_adp_f_111111
_jana_atom_site_adp_f_111112
_jana_atom_site_adp_f_111113
_jana_atom_site_adp_f_111122
_jana_atom_site_adp_f_111123
_jana_atom_site_adp_f_111133
_jana_atom_site_adp_f_111222
_jana_atom_site_adp_f_111223
_jana_atom_site_adp_f_111233
_jana_atom_site_adp_f_111333
_jana_atom_site_adp_f_112222
_jana_atom_site_adp_f_112223
_jana_atom_site_adp_f_112233
_jana_atom_site_adp_f_112333
_jana_atom_site_adp_f_113333
_jana_atom_site_adp_f_122222
_jana_atom_site_adp_f_122223
_jana_atom_site_adp_f_122233
_jana_atom_site_adp_f_122333
_jana_atom_site_adp_f_123333
_jana_atom_site_adp_f_133333
_jana_atom_site_adp_f_222222
_jana_atom_site_adp_f_222223
_jana_atom_site_adp_f_222233
_jana_atom_site_adp_f_222333
_jana_atom_site_adp_f_223333
_jana_atom_site_adp_f_233333
_jana_atom_site_adp_f_333333
? ? ? ? ? ? ? ? ? ? ? ? ? ? ? ? ? ? ? ? ? ? ? ? ? ? ? ? ? ?
